data_1555988
loop_
_publ_author_name
'Wu, Xing-De'
'Luo, Dan'
'Tu, Wen-Chao'
'Deng, Zhen-Tao'
'Chen, Xue-Jiao'
'Su, Jia'
'Ji, Xu'
'Zhao, Qin-Shi'

_publ_section_title
;
 Hypophyllins A-D, Labdane-Type Diterpenoids with Vasorelaxant Activity
 from Hypoestes phyllostachya &quot;Rosea&quot;.
;
_journal_issue 24
_journal_name_full 'Organic letters'
_journal_page_first 6484
_journal_page_last 6487
_journal_paper_doi 10.1021/acs.orglett.6b03388
_journal_volume 18
_journal_year 2016
_chemical_absolute_configuration ad
_chemical_formula_moiety 'C21 H28 O6'
_chemical_formula_sum 'C21 H28 O6'
_chemical_formula_weight 376.43
_space_group_IT_number 4
_space_group_name_Hall 'P 2yb'
_space_group_name_H-M_alt 'P 1 21 1'
_symmetry_cell_setting monoclinic
_symmetry_space_group_name_Hall 'P 2yb'
_symmetry_space_group_name_H-M 'P 1 21 1'
_atom_sites_solution_hydrogens geom
_atom_sites_solution_primary direct
_atom_sites_solution_secondary difmap
_audit_creation_method SHELXL-97
_cell_angle_alpha 90.00
_cell_angle_beta 92.464(2)
_cell_angle_gamma 90.00
_cell_formula_units_Z 2
_cell_length_a 7.1280(4)
_cell_length_b 13.9482(7)
_cell_length_c 9.3993(5)
_cell_measurement_reflns_used 8896
_cell_measurement_temperature 100(2)
_cell_measurement_theta_max 69.17
_cell_measurement_theta_min 3.17
_cell_volume 933.64(9)
_computing_cell_refinement 'Bruker SAINT'
_computing_data_collection 'Bruker APEX2'
_computing_data_reduction 'Bruker SAINT'
_computing_molecular_graphics 'Bruker SHELXTL'
_computing_publication_material 'Bruker SHELXTL'
_computing_structure_refinement 'SHELXL-97 (Sheldrick, 2008)'
_computing_structure_solution 'SHELXS-97 (Sheldrick, 2008)'
_diffrn_ambient_temperature 100(2)
_diffrn_measured_fraction_theta_full 0.982
_diffrn_measured_fraction_theta_max 0.982
_diffrn_measurement_device_type 'Bruker APEX-II CCD'
_diffrn_measurement_method '\f and \w scans'
_diffrn_radiation_monochromator graphite
_diffrn_radiation_source 'fine-focus sealed tube'
_diffrn_radiation_type CuK\a
_diffrn_radiation_wavelength 1.54178
_diffrn_reflns_av_R_equivalents 0.0460
_diffrn_reflns_av_sigmaI/netI 0.0511
_diffrn_reflns_limit_h_max 8
_diffrn_reflns_limit_h_min -8
_diffrn_reflns_limit_k_max 16
_diffrn_reflns_limit_k_min -16
_diffrn_reflns_limit_l_max 11
_diffrn_reflns_limit_l_min -11
_diffrn_reflns_number 8341
_diffrn_reflns_theta_full 69.26
_diffrn_reflns_theta_max 69.26
_diffrn_reflns_theta_min 4.71
_exptl_absorpt_coefficient_mu 0.799
_exptl_absorpt_correction_T_max 0.8761
_exptl_absorpt_correction_T_min 0.7101
_exptl_absorpt_correction_type multi-scan
_exptl_absorpt_process_details sadabs
_exptl_crystal_colour colourless
_exptl_crystal_density_diffrn 1.339
_exptl_crystal_density_method 'not measured'
_exptl_crystal_description prism
_exptl_crystal_F_000 404
_exptl_crystal_size_max 0.46
_exptl_crystal_size_mid 0.46
_exptl_crystal_size_min 0.17
_refine_diff_density_max 0.320
_refine_diff_density_min -0.650
_refine_diff_density_rms 0.108
_refine_ls_abs_structure_details 'Flack H D (1983), Acta Cryst. A39, 876-881'
_refine_ls_abs_structure_Flack -0.1(2)
_refine_ls_extinction_method none
_refine_ls_goodness_of_fit_ref 1.062
_refine_ls_hydrogen_treatment constr
_refine_ls_matrix_type full
_refine_ls_number_parameters 249
_refine_ls_number_reflns 3024
_refine_ls_number_restraints 163
_refine_ls_restrained_S_all 1.127
_refine_ls_R_factor_all 0.0614
_refine_ls_R_factor_gt 0.0607
_refine_ls_shift/su_max 0.000
_refine_ls_shift/su_mean 0.000
_refine_ls_structure_factor_coef Fsqd
_refine_ls_weighting_details 'calc w=1/[\s^2^(Fo^2^)+(0.1308P)^2^+0.2085P] where P=(Fo^2^+2Fc^2^)/3'
_refine_ls_weighting_scheme calc
_refine_ls_wR_factor_gt 0.1587
_refine_ls_wR_factor_ref 0.1603
_reflns_number_gt 2979
_reflns_number_total 3024
_reflns_threshold_expression >2sigma(I)
_cod_data_source_file ol6b03388_si_005.cif
_cod_data_source_block cu_fwe115_0m
_cod_depositor_comments
;
The following automatic conversions were performed:

data item '_symmetry_cell_setting' value 'Monoclinic' was changed to
'monoclinic' in accordance with the
/home/saulius/struct/COD-crude-data/automatic-downloads/DataCite-retrospective/ACS/depositions/lib/dictionaries/cif_core.dic
dictionary named 'cif_core.dic' version 2.4.2 last updated on
2011-04-26.

Automatic conversion script
Id: cif_fix_values 6909 2019-04-08 15:41:33Z antanas 
;
_cod_original_sg_symbol_H-M 'P 21'
_cod_database_code 1555988

loop_
_symmetry_equiv_pos_as_xyz
'x, y, z'
'-x, y+1/2, -z'

loop_
_atom_site_label
_atom_site_type_symbol
_atom_site_fract_x
_atom_site_fract_y
_atom_site_fract_z
_atom_site_U_iso_or_equiv
_atom_site_adp_type
_atom_site_occupancy
_atom_site_symmetry_multiplicity
_atom_site_calc_flag
_atom_site_refinement_flags
O21 O 0.7990(3) 0.49351(15) 0.46944(19) 0.0151(4) Uani 1 1 d U
O6 O 0.8107(3) 0.40926(14) 0.18216(19) 0.0127(4) Uani 1 1 d U
O15 O 0.4772(3) 0.18136(16) -0.0246(2) 0.0191(5) Uani 1 1 d U
O12 O 0.8609(3) 0.39847(13) -0.05325(19) 0.0125(4) Uani 1 1 d U
O7 O 0.8973(3) 0.56061(13) -0.09589(19) 0.0139(4) Uani 1 1 d U
H7 H 0.9436 0.5545 -0.1761 0.021 Uiso 1 1 calc R
O19 O 0.9922(3) 0.57426(16) 0.62092(19) 0.0178(5) Uani 1 1 d U
C21 C 0.7290(4) 0.4415(2) 0.5899(3) 0.0197(6) Uani 1 1 d U
H21A H 0.8327 0.4069 0.6386 0.030 Uiso 1 1 calc R
H21B H 0.6327 0.3958 0.5563 0.030 Uiso 1 1 calc R
H21C H 0.6744 0.4868 0.6563 0.030 Uiso 1 1 calc R
C19 C 0.9362(4) 0.5550(2) 0.4996(3) 0.0124(5) Uani 1 1 d U
C4 C 1.0117(4) 0.6032(2) 0.3688(3) 0.0146(6) Uani 1 1 d U
C5 C 1.0442(4) 0.53703(19) 0.2395(3) 0.0116(6) Uani 1 1 d U
H5 H 1.1103 0.5812 0.1746 0.014 Uiso 1 1 calc R
C6 C 0.8824(4) 0.50161(19) 0.1431(3) 0.0110(5) Uani 1 1 d U
H6 H 0.7788 0.5500 0.1392 0.013 Uiso 1 1 calc R
C12 C 0.8676(4) 0.3433(2) 0.0744(3) 0.0132(5) Uani 1 1 d U
C13 C 0.7241(4) 0.2670(2) 0.0621(3) 0.0147(6) Uani 1 1 d U
C16 C 0.6062(4) 0.2510(2) -0.0530(3) 0.0170(6) Uani 1 1 d U
H16 H 0.6124 0.2836 -0.1414 0.020 Uiso 1 1 calc R
C15 C 0.5158(4) 0.1535(2) 0.1132(3) 0.0209(6) Uani 1 1 d U
H15 H 0.4477 0.1062 0.1621 0.025 Uiso 1 1 calc R
C14 C 0.6630(4) 0.2023(2) 0.1697(3) 0.0205(6) Uani 1 1 d U
H14 H 0.7168 0.1953 0.2634 0.025 Uiso 1 1 calc R
C3 C 1.2028(4) 0.6503(2) 0.4067(3) 0.0176(6) Uani 1 1 d U
H3A H 1.2329 0.6956 0.3299 0.021 Uiso 1 1 calc R
H3B H 1.1921 0.6878 0.4954 0.021 Uiso 1 1 calc R
C2 C 1.3641(4) 0.5794(2) 0.4273(3) 0.0168(6) Uani 1 1 d U
H2A H 1.3463 0.5419 0.5152 0.020 Uiso 1 1 calc R
H2B H 1.4833 0.6154 0.4404 0.020 Uiso 1 1 calc R
C1 C 1.3798(4) 0.5095(2) 0.3007(3) 0.0161(6) Uani 1 1 d U
H1A H 1.4174 0.5457 0.2159 0.019 Uiso 1 1 calc R
H1B H 1.4789 0.4616 0.3241 0.019 Uiso 1 1 calc R
C10 C 1.1932(4) 0.4573(2) 0.2656(3) 0.0125(6) Uani 1 1 d U
C9 C 1.2057(4) 0.3982(2) 0.1235(3) 0.0131(6) Uani 1 1 d U
H9 H 1.3369 0.3734 0.1188 0.016 Uiso 1 1 calc R
C11 C 1.0704(4) 0.3119(2) 0.1074(3) 0.0142(5) Uani 1 1 d U
H11A H 1.1117 0.2699 0.0299 0.017 Uiso 1 1 calc R
H11B H 1.0761 0.2742 0.1967 0.017 Uiso 1 1 calc R
C8 C 1.1690(4) 0.46628(19) -0.0039(3) 0.0123(5) Uani 1 1 d U
H8 H 1.2348 0.5282 0.0176 0.015 Uiso 1 1 calc R
C17 C 1.2398(4) 0.4273(2) -0.1445(3) 0.0166(6) Uani 1 1 d U
H17A H 1.3765 0.4199 -0.1363 0.025 Uiso 1 1 calc R
H17B H 1.2066 0.4723 -0.2217 0.025 Uiso 1 1 calc R
H17C H 1.1815 0.3650 -0.1652 0.025 Uiso 1 1 calc R
C7 C 0.9558(4) 0.4851(2) -0.0088(3) 0.0114(5) Uani 1 1 d U
C20 C 1.1565(4) 0.3884(2) 0.3893(3) 0.0145(5) Uani 1 1 d U
H20A H 1.2475 0.3357 0.3892 0.022 Uiso 1 1 calc R
H20B H 1.0290 0.3625 0.3778 0.022 Uiso 1 1 calc R
H20C H 1.1698 0.4232 0.4798 0.022 Uiso 1 1 calc R
C18 C 0.8689(4) 0.6826(2) 0.3263(3) 0.0171(6) Uani 1 1 d U
H18A H 0.7434 0.6545 0.3128 0.026 Uiso 1 1 calc R
H18B H 0.9051 0.7127 0.2373 0.026 Uiso 1 1 calc R
H18C H 0.8677 0.7311 0.4018 0.026 Uiso 1 1 calc R

loop_
_atom_site_aniso_label
_atom_site_aniso_U_11
_atom_site_aniso_U_22
_atom_site_aniso_U_33
_atom_site_aniso_U_23
_atom_site_aniso_U_13
_atom_site_aniso_U_12
O21 0.0153(8) 0.0121(9) 0.0180(8) 0.0019(7) -0.0002(7) -0.0016(8)
O6 0.0164(8) 0.0029(8) 0.0188(8) -0.0017(7) 0.0016(7) -0.0013(7)
O15 0.0159(9) 0.0127(10) 0.0286(10) -0.0039(8) -0.0019(7) -0.0021(8)
O12 0.0161(8) 0.0049(9) 0.0165(8) -0.0003(7) 0.0005(7) 0.0014(8)
O7 0.0175(8) 0.0067(9) 0.0176(8) 0.0019(7) 0.0004(7) 0.0022(7)
O19 0.0206(9) 0.0153(10) 0.0174(9) 0.0001(7) 0.0002(7) -0.0038(8)
C21 0.0207(12) 0.0175(13) 0.0209(12) 0.0056(10) 0.0004(9) -0.0038(11)
C19 0.0128(10) 0.0078(11) 0.0164(10) 0.0012(9) 0.0004(9) 0.0035(9)
C4 0.0182(11) 0.0082(12) 0.0176(11) 0.0000(9) 0.0010(9) -0.0002(10)
C5 0.0137(11) 0.0056(12) 0.0155(10) 0.0013(9) 0.0011(9) -0.0017(10)
C6 0.0150(11) 0.0017(11) 0.0161(10) -0.0001(9) 0.0005(9) -0.0002(9)
C12 0.0169(11) 0.0045(11) 0.0184(10) -0.0019(9) 0.0010(9) 0.0000(10)
C13 0.0138(11) 0.0079(12) 0.0225(11) -0.0030(10) 0.0002(9) 0.0006(10)
C16 0.0152(11) 0.0112(12) 0.0244(12) -0.0033(10) -0.0004(10) 0.0008(10)
C15 0.0201(12) 0.0130(12) 0.0298(13) 0.0024(10) 0.0036(11) -0.0025(11)
C14 0.0222(12) 0.0140(13) 0.0253(12) 0.0023(10) -0.0005(10) -0.0052(11)
C3 0.0215(12) 0.0118(12) 0.0197(11) 0.0002(9) 0.0029(9) -0.0054(10)
C2 0.0143(11) 0.0144(12) 0.0216(11) -0.0027(10) -0.0013(9) -0.0064(10)
C1 0.0146(11) 0.0125(13) 0.0212(11) -0.0002(10) 0.0008(9) -0.0021(10)
C10 0.0118(11) 0.0090(12) 0.0166(11) 0.0008(9) 0.0008(8) -0.0004(10)
C9 0.0125(11) 0.0070(12) 0.0197(11) 0.0008(9) 0.0014(9) 0.0022(10)
C11 0.0148(11) 0.0082(11) 0.0196(11) 0.0006(9) 0.0025(9) 0.0021(10)
C8 0.0132(11) 0.0060(12) 0.0176(10) 0.0001(9) 0.0010(9) 0.0009(9)
C17 0.0197(12) 0.0111(12) 0.0193(11) -0.0016(9) 0.0032(9) 0.0017(10)
C7 0.0136(11) 0.0036(10) 0.0169(11) 0.0017(9) -0.0017(9) 0.0014(9)
C20 0.0144(11) 0.0101(12) 0.0189(11) 0.0030(9) -0.0020(9) 0.0024(10)
C18 0.0224(12) 0.0094(12) 0.0197(11) -0.0013(9) 0.0022(9) 0.0038(10)

loop_
_atom_type_symbol
_atom_type_description
_atom_type_scat_dispersion_real
_atom_type_scat_dispersion_imag
_atom_type_scat_source
C C 0.0181 0.0091 'International Tables Vol C Tables 4.2.6.8 and 6.1.1.4'
H H 0.0000 0.0000 'International Tables Vol C Tables 4.2.6.8 and 6.1.1.4'
O O 0.0492 0.0322 'International Tables Vol C Tables 4.2.6.8 and 6.1.1.4'

loop_
_geom_angle_atom_site_label_1
_geom_angle_atom_site_label_2
_geom_angle_atom_site_label_3
_geom_angle
C19 O21 C21 115.6(2)
C6 O6 C12 106.14(19)
C15 O15 C16 106.0(2)
C12 O12 C7 102.17(19)
C7 O7 H7 109.5
O21 C21 H21A 109.5
O21 C21 H21B 109.5
H21A C21 H21B 109.5
O21 C21 H21C 109.5
H21A C21 H21C 109.5
H21B C21 H21C 109.5
O19 C19 O21 123.5(2)
O19 C19 C4 123.0(3)
O21 C19 C4 113.4(2)
C19 C4 C3 110.0(2)
C19 C4 C18 105.9(2)
C3 C4 C18 108.7(2)
C19 C4 C5 116.2(2)
C3 C4 C5 105.9(2)
C18 C4 C5 110.0(2)
C6 C5 C10 111.0(2)
C6 C5 C4 121.8(2)
C10 C5 C4 115.3(2)
C6 C5 H5 101.6
C10 C5 H5 101.6
C4 C5 H5 101.6
O6 C6 C5 114.1(2)
O6 C6 C7 103.8(2)
C5 C6 C7 108.6(2)
O6 C6 H6 110.1
C5 C6 H6 110.1
C7 C6 H6 110.1
O12 C12 O6 104.3(2)
O12 C12 C13 109.0(2)
O6 C12 C13 107.5(2)
O12 C12 C11 108.9(2)
O6 C12 C11 109.4(2)
C13 C12 C11 117.0(2)
C16 C13 C14 105.1(3)
C16 C13 C12 125.7(3)
C14 C13 C12 128.9(3)
C13 C16 O15 111.0(3)
C13 C16 H16 124.5
O15 C16 H16 124.5
C14 C15 O15 110.7(3)
C14 C15 H15 124.6
O15 C15 H15 124.6
C15 C14 C13 107.2(3)
C15 C14 H14 126.4
C13 C14 H14 126.4
C2 C3 C4 114.1(2)
C2 C3 H3A 108.7
C4 C3 H3A 108.7
C2 C3 H3B 108.7
C4 C3 H3B 108.7
H3A C3 H3B 107.6
C3 C2 C1 113.0(2)
C3 C2 H2A 109.0
C1 C2 H2A 109.0
C3 C2 H2B 109.0
C1 C2 H2B 109.0
H2A C2 H2B 107.8
C10 C1 C2 111.9(2)
C10 C1 H1A 109.2
C2 C1 H1A 109.2
C10 C1 H1B 109.2
C2 C1 H1B 109.2
H1A C1 H1B 107.9
C20 C10 C1 107.8(2)
C20 C10 C5 115.4(2)
C1 C10 C5 105.9(2)
C20 C10 C9 109.4(2)
C1 C10 C9 110.4(2)
C5 C10 C9 107.7(2)
C8 C9 C11 108.6(2)
C8 C9 C10 108.9(2)
C11 C9 C10 115.6(2)
C8 C9 H9 107.8
C11 C9 H9 107.8
C10 C9 H9 107.8
C12 C11 C9 112.1(2)
C12 C11 H11A 109.2
C9 C11 H11A 109.2
C12 C11 H11B 109.2
C9 C11 H11B 109.2
H11A C11 H11B 107.9
C17 C8 C7 113.3(2)
C17 C8 C9 113.6(2)
C7 C8 C9 105.2(2)
C17 C8 H8 108.2
C7 C8 H8 108.2
C9 C8 H8 108.2
C8 C17 H17A 109.5
C8 C17 H17B 109.5
H17A C17 H17B 109.5
C8 C17 H17C 109.5
H17A C17 H17C 109.5
H17B C17 H17C 109.5
O7 C7 O12 109.95(19)
O7 C7 C8 114.7(2)
O12 C7 C8 108.4(2)
O7 C7 C6 108.9(2)
O12 C7 C6 102.6(2)
C8 C7 C6 111.56(19)
C10 C20 H20A 109.5
C10 C20 H20B 109.5
H20A C20 H20B 109.5
C10 C20 H20C 109.5
H20A C20 H20C 109.5
H20B C20 H20C 109.5
C4 C18 H18A 109.5
C4 C18 H18B 109.5
H18A C18 H18B 109.5
C4 C18 H18C 109.5
H18A C18 H18C 109.5
H18B C18 H18C 109.5

loop_
_geom_bond_atom_site_label_1
_geom_bond_atom_site_label_2
_geom_bond_distance
O21 C19 1.322(3)
O21 C21 1.451(3)
O6 C6 1.439(3)
O6 C12 1.440(3)
O15 C15 1.369(4)
O15 C16 1.371(4)
O12 C12 1.424(3)
O12 C7 1.438(3)
O7 C7 1.387(3)
O7 H7 0.8400
O19 C19 1.222(3)
C21 H21A 0.9800
C21 H21B 0.9800
C21 H21C 0.9800
C19 C4 1.519(4)
C4 C3 1.540(4)
C4 C18 1.546(4)
C4 C5 1.551(4)
C5 C6 1.518(3)
C5 C10 1.550(4)
C5 H5 1.0000
C6 C7 1.558(3)
C6 H6 1.0000
C12 C13 1.478(4)
C12 C11 1.530(4)
C13 C16 1.360(4)
C13 C14 1.438(4)
C16 H16 0.9500
C15 C14 1.340(4)
C15 H15 0.9500
C14 H14 0.9500
C3 C2 1.523(4)
C3 H3A 0.9900
C3 H3B 0.9900
C2 C1 1.546(4)
C2 H2A 0.9900
C2 H2B 0.9900
C1 C10 1.540(4)
C1 H1A 0.9900
C1 H1B 0.9900
C10 C20 1.539(4)
C10 C9 1.575(3)
C9 C8 1.542(4)
C9 C11 1.546(4)
C9 H9 1.0000
C11 H11A 0.9900
C11 H11B 0.9900
C8 C17 1.533(3)
C8 C7 1.541(3)
C8 H8 1.0000
C17 H17A 0.9800
C17 H17B 0.9800
C17 H17C 0.9800
C20 H20A 0.9800
C20 H20B 0.9800
C20 H20C 0.9800
C18 H18A 0.9800
C18 H18B 0.9800
C18 H18C 0.9800

loop_
_geom_torsion_atom_site_label_1
_geom_torsion_atom_site_label_2
_geom_torsion_atom_site_label_3
_geom_torsion_atom_site_label_4
_geom_torsion
C21 O21 C19 O19 -6.0(4)
C21 O21 C19 C4 176.7(2)
O19 C19 C4 C3 18.7(4)
O21 C19 C4 C3 -164.0(2)
O19 C19 C4 C18 -98.6(3)
O21 C19 C4 C18 78.8(3)
O19 C19 C4 C5 139.0(3)
O21 C19 C4 C5 -43.7(3)
C19 C4 C5 C6 76.4(3)
C3 C4 C5 C6 -161.1(2)
C18 C4 C5 C6 -43.8(3)
C19 C4 C5 C10 -62.9(3)
C3 C4 C5 C10 59.5(3)
C18 C4 C5 C10 176.8(2)
C12 O6 C6 C5 -109.0(2)
C12 O6 C6 C7 9.0(2)
C10 C5 C6 O6 47.1(3)
C4 C5 C6 O6 -93.8(3)
C10 C5 C6 C7 -68.1(3)
C4 C5 C6 C7 151.0(2)
C7 O12 C12 O6 46.6(2)
C7 O12 C12 C13 161.2(2)
C7 O12 C12 C11 -70.1(2)
C6 O6 C12 O12 -34.4(2)
C6 O6 C12 C13 -150.0(2)
C6 O6 C12 C11 81.9(2)
O12 C12 C13 C16 0.9(4)
O6 C12 C13 C16 113.4(3)
C11 C12 C13 C16 -123.1(3)
O12 C12 C13 C14 -171.3(3)
O6 C12 C13 C14 -58.8(4)
C11 C12 C13 C14 64.7(4)
C14 C13 C16 O15 0.0(3)
C12 C13 C16 O15 -173.6(2)
C15 O15 C16 C13 0.3(3)
C16 O15 C15 C14 -0.5(3)
O15 C15 C14 C13 0.5(4)
C16 C13 C14 C15 -0.3(3)
C12 C13 C14 C15 173.0(3)
C19 C4 C3 C2 73.9(3)
C18 C4 C3 C2 -170.6(2)
C5 C4 C3 C2 -52.4(3)
C4 C3 C2 C1 52.3(3)
C3 C2 C1 C10 -53.6(3)
C2 C1 C10 C20 -68.6(3)
C2 C1 C10 C5 55.5(3)
C2 C1 C10 C9 171.9(2)
C6 C5 C10 C20 -86.3(3)
C4 C5 C10 C20 57.3(3)
C6 C5 C10 C1 154.5(2)
C4 C5 C10 C1 -61.9(3)
C6 C5 C10 C9 36.3(3)
C4 C5 C10 C9 179.9(2)
C20 C10 C9 C8 159.3(2)
C1 C10 C9 C8 -82.1(3)
C5 C10 C9 C8 33.1(3)
C20 C10 C9 C11 36.8(3)
C1 C10 C9 C11 155.3(2)
C5 C10 C9 C11 -89.4(3)
O12 C12 C11 C9 58.2(3)
O6 C12 C11 C9 -55.2(3)
C13 C12 C11 C9 -177.7(2)
C8 C9 C11 C12 -48.5(3)
C10 C9 C11 C12 74.2(3)
C11 C9 C8 C17 -72.5(3)
C10 C9 C8 C17 160.8(2)
C11 C9 C8 C7 51.9(3)
C10 C9 C8 C7 -74.7(3)
C12 O12 C7 O7 -155.1(2)
C12 O12 C7 C8 78.8(2)
C12 O12 C7 C6 -39.4(2)
C17 C8 C7 O7 -68.7(3)
C9 C8 C7 O7 166.7(2)
C17 C8 C7 O12 54.6(3)
C9 C8 C7 O12 -70.1(2)
C17 C8 C7 C6 166.9(2)
C9 C8 C7 C6 42.2(3)
O6 C6 C7 O7 135.2(2)
C5 C6 C7 O7 -103.1(2)
O6 C6 C7 O12 18.7(2)
C5 C6 C7 O12 140.4(2)
O6 C6 C7 C8 -97.2(2)
C5 C6 C7 C8 24.5(3)
